data_1512055
loop_
_publ_author_name
'Bhunia, Subhajit'
'Ghosh, Santanu'
'Dey, Dhananjay'
'Bisai, Alakesh'

_publ_section_title
;
 DDQ-mediated Direct Intramolecular-Dehydrogenative-Coupling (IDC):
 Expeditious Approach to the Tetracyclic Core of Ergot Alkaloids
;
_journal_issue 10
_journal_name_full 'Organic Letters'
_journal_page_first 2426
_journal_paper_doi 10.1021/ol400899e
_journal_volume 15
_journal_year 2013
_chemical_formula_sum 'C19 H18 N2 O4'
_chemical_formula_weight 338.35
_space_group_IT_number 14
_symmetry_cell_setting monoclinic
_symmetry_Int_Tables_number 14
_symmetry_space_group_name_Hall '-P 2ybc'
_symmetry_space_group_name_H-M 'P 1 21/c 1'
_atom_sites_solution_hydrogens geom
_atom_sites_solution_primary direct
_atom_sites_solution_secondary difmap
_audit_creation_method SHELXL-97
_cell_angle_alpha 90.00
_cell_angle_beta 96.438(7)
_cell_angle_gamma 90.00
_cell_formula_units_Z 4
_cell_length_a 8.2665(10)
_cell_length_b 15.4258(19)
_cell_length_c 13.4105(16)
_cell_measurement_temperature 298(2)
_cell_volume 1699.3(4)
_computing_structure_refinement 'SHELXL-97 (Sheldrick, 1997)'
_computing_structure_solution 'SHELXS-97 (Sheldrick, 1990)'
_diffrn_ambient_temperature 298(2)
_diffrn_measured_fraction_theta_full 0.996
_diffrn_measured_fraction_theta_max 0.996
_diffrn_radiation_monochromator graphite
_diffrn_radiation_source 'fine-focus sealed tube'
_diffrn_radiation_type MoK\a
_diffrn_radiation_wavelength 0.71073
_diffrn_reflns_av_R_equivalents 0.0319
_diffrn_reflns_av_sigmaI/netI 0.0203
_diffrn_reflns_limit_h_max 9
_diffrn_reflns_limit_h_min -9
_diffrn_reflns_limit_k_max 18
_diffrn_reflns_limit_k_min -18
_diffrn_reflns_limit_l_max 16
_diffrn_reflns_limit_l_min -16
_diffrn_reflns_number 24621
_diffrn_reflns_theta_full 25.49
_diffrn_reflns_theta_max 25.49
_diffrn_reflns_theta_min 2.02
_exptl_absorpt_coefficient_mu 0.094
_exptl_absorpt_correction_T_max 0.9907
_exptl_absorpt_correction_T_min 0.9815
_exptl_absorpt_correction_type multi-scan
_exptl_absorpt_process_details SADABS
_exptl_crystal_density_diffrn 1.323
_exptl_crystal_density_method 'not measured'
_exptl_crystal_F_000 712
_exptl_crystal_size_max 0.20
_exptl_crystal_size_mid 0.10
_exptl_crystal_size_min 0.10
_refine_diff_density_max 0.444
_refine_diff_density_min -0.202
_refine_diff_density_rms 0.038
_refine_ls_extinction_method none
_refine_ls_goodness_of_fit_ref 1.036
_refine_ls_hydrogen_treatment constr
_refine_ls_matrix_type full
_refine_ls_number_parameters 229
_refine_ls_number_reflns 3143
_refine_ls_number_restraints 0
_refine_ls_restrained_S_all 1.036
_refine_ls_R_factor_all 0.0699
_refine_ls_R_factor_gt 0.0497
_refine_ls_shift/su_max 0.000
_refine_ls_shift/su_mean 0.000
_refine_ls_structure_factor_coef Fsqd
_refine_ls_weighting_details 'calc w=1/[\s^2^(Fo^2^)+(0.0812P)^2^+0.3359P] where P=(Fo^2^+2Fc^2^)/3'
_refine_ls_weighting_scheme calc
_refine_ls_wR_factor_gt 0.1368
_refine_ls_wR_factor_ref 0.1488
_reflns_number_gt 2316
_reflns_number_total 3143
_reflns_threshold_expression >2sigma(I)
_cod_data_source_file ol400899e_si_002.cif
_cod_data_source_block shelxl
_cod_depositor_comments
;
The following automatic conversions were performed:

'_symmetry_cell_setting' value 'Monoclinic' changed to 'monoclinic'
according to /home/saulius/struct/CIF-dictionaries/cif_core.dic
dictionary named 'cif_core.dic' version 2.3.1 from 2005-06-27.

Automatic conversion script
Id: cif_fix_values 1891 2012-01-12 08:04:46Z andrius 

The following automatic conversions were performed:

data name '_iucr_refine_instruction_details' was replaced with
'_iucr_refine_instructions_details' as specified in the replacement
file 'data/replacement-values/replacement_tags.lst'.

Automatic conversion script
Id: cif_correct_tags 9268 2022-04-12 08:56:07Z antanas 
;
_cod_original_sg_symbol_H-M 'P 21/c'
_cod_database_code 1512055

loop_
_symmetry_equiv_pos_as_xyz
'x, y, z'
'-x, y+1/2, -z+1/2'
'-x, -y, -z'
'x, -y-1/2, z-1/2'

loop_
_atom_site_label
_atom_site_type_symbol
_atom_site_fract_x
_atom_site_fract_y
_atom_site_fract_z
_atom_site_U_iso_or_equiv
_atom_site_adp_type
_atom_site_occupancy
_atom_site_symmetry_multiplicity
_atom_site_calc_flag
_atom_site_refinement_flags
O4 O 0.92282(18) 0.12494(11) 0.03510(12) 0.0700(5) Uani 1 1 d .
O3 O 0.3963(2) 0.10371(11) 0.42694(11) 0.0759(5) Uani 1 1 d .
O2 O 0.5831(2) 0.17410(12) 0.35255(13) 0.0806(5) Uani 1 1 d .
N1 N 0.08125(19) 0.08175(11) 0.29258(13) 0.0558(5) Uani 1 1 d .
O1 O 0.13530(18) 0.22819(10) 0.28708(13) 0.0737(5) Uani 1 1 d .
N2 N 0.6727(2) 0.13526(11) 0.09577(12) 0.0535(4) Uani 1 1 d .
C2 C 0.1575(2) 0.00459(13) 0.26756(14) 0.0503(5) Uani 1 1 d .
C10 C 0.7927(3) 0.08643(15) 0.07001(14) 0.0564(5) Uani 1 1 d .
C7 C 0.5422(2) 0.00542(12) 0.14706(13) 0.0469(5) Uani 1 1 d .
C1 C 0.3070(2) 0.02525(12) 0.23722(13) 0.0457(5) Uani 1 1 d .
C18 C 0.1739(2) 0.15299(13) 0.27657(15) 0.0541(5) Uani 1 1 d .
C9 C 0.7966(3) -0.00345(15) 0.07772(15) 0.0621(6) Uani 1 1 d .
H9 H 0.8823 -0.0353 0.0570 0.075 Uiso 1 1 calc R
C8 C 0.6703(3) -0.04347(13) 0.11679(15) 0.0566(5) Uani 1 1 d .
H8 H 0.6697 -0.1035 0.1233 0.068 Uiso 1 1 calc R
C14 C 0.3406(2) 0.11966(12) 0.25174(15) 0.0493(5) Uani 1 1 d .
C6 C 0.4010(2) -0.03187(12) 0.18996(13) 0.0476(5) Uani 1 1 d .
C15 C 0.4573(2) 0.13614(12) 0.34864(15) 0.0516(5) Uani 1 1 d .
C12 C 0.5487(2) 0.09550(12) 0.13419(13) 0.0475(5) Uani 1 1 d .
C13 C 0.4147(3) 0.15452(13) 0.16146(16) 0.0553(5) Uani 1 1 d .
H13A H 0.3310 0.1592 0.1049 0.066 Uiso 1 1 calc R
H13B H 0.4585 0.2120 0.1764 0.066 Uiso 1 1 calc R
C4 C 0.2037(3) -0.14070(14) 0.22265(17) 0.0663(6) Uani 1 1 d .
H4 H 0.1732 -0.1987 0.2214 0.080 Uiso 1 1 calc R
C16 C 0.4739(3) 0.12381(16) 0.52795(16) 0.0712(7) Uani 1 1 d .
H16A H 0.5664 0.0861 0.5460 0.085 Uiso 1 1 calc R
H16B H 0.5106 0.1836 0.5320 0.085 Uiso 1 1 calc R
C20 C -0.0748(3) 0.08701(18) 0.33246(19) 0.0734(7) Uani 1 1 d .
H20A H -0.0629 0.0674 0.4008 0.110 Uiso 1 1 calc R
H20B H -0.1526 0.0511 0.2932 0.110 Uiso 1 1 calc R
H20C H -0.1121 0.1460 0.3298 0.110 Uiso 1 1 calc R
C5 C 0.3462(3) -0.11800(13) 0.18444(16) 0.0584(5) Uani 1 1 d .
H5 H 0.4061 -0.1600 0.1549 0.070 Uiso 1 1 calc R
C3 C 0.1037(3) -0.08025(14) 0.26299(17) 0.0632(6) Uani 1 1 d .
H3 H 0.0056 -0.0963 0.2857 0.076 Uiso 1 1 calc R
C19 C 0.9221(3) 0.21720(17) 0.02717(19) 0.0773(7) Uani 1 1 d .
H19A H 0.8217 0.2359 -0.0094 0.116 Uiso 1 1 calc R
H19B H 1.0116 0.2355 -0.0076 0.116 Uiso 1 1 calc R
H19C H 0.9327 0.2422 0.0931 0.116 Uiso 1 1 calc R
C17 C 0.3467(3) 0.10904(18) 0.59384(18) 0.0799(7) Uani 1 1 d .
H17A H 0.2547 0.1453 0.5731 0.120 Uiso 1 1 calc R
H17B H 0.3882 0.1228 0.6617 0.120 Uiso 1 1 calc R
H17C H 0.3138 0.0493 0.5899 0.120 Uiso 1 1 calc R

loop_
_atom_site_aniso_label
_atom_site_aniso_U_11
_atom_site_aniso_U_22
_atom_site_aniso_U_33
_atom_site_aniso_U_23
_atom_site_aniso_U_13
_atom_site_aniso_U_12
O4 0.0576(9) 0.0816(11) 0.0766(10) 0.0074(8) 0.0326(8) 0.0032(8)
O3 0.0775(11) 0.0959(12) 0.0543(9) -0.0016(8) 0.0075(8) -0.0355(9)
O2 0.0604(11) 0.0927(12) 0.0903(12) -0.0081(9) 0.0161(9) -0.0278(9)
N1 0.0390(9) 0.0630(11) 0.0674(11) -0.0001(8) 0.0144(8) 0.0003(8)
O1 0.0637(10) 0.0594(10) 0.1027(12) 0.0007(8) 0.0304(8) 0.0176(8)
N2 0.0550(10) 0.0579(10) 0.0506(9) 0.0059(7) 0.0198(8) 0.0047(8)
C2 0.0430(11) 0.0563(12) 0.0515(11) 0.0007(9) 0.0049(8) -0.0027(9)
C10 0.0531(13) 0.0690(14) 0.0499(12) 0.0034(10) 0.0184(10) 0.0059(10)
C7 0.0481(11) 0.0490(11) 0.0442(10) -0.0024(8) 0.0078(8) 0.0052(8)
C1 0.0409(10) 0.0462(10) 0.0503(10) -0.0007(8) 0.0071(8) -0.0014(8)
C18 0.0466(12) 0.0565(13) 0.0608(12) 0.0009(9) 0.0133(9) 0.0079(10)
C9 0.0604(14) 0.0698(15) 0.0596(13) -0.0034(10) 0.0216(10) 0.0162(11)
C8 0.0606(13) 0.0526(12) 0.0581(12) -0.0056(9) 0.0135(10) 0.0083(10)
C14 0.0437(11) 0.0449(11) 0.0620(12) 0.0015(9) 0.0172(9) 0.0021(8)
C6 0.0482(11) 0.0464(11) 0.0479(10) -0.0005(8) 0.0038(8) 0.0010(8)
C15 0.0482(12) 0.0416(10) 0.0679(13) -0.0050(9) 0.0187(10) -0.0015(9)
C12 0.0481(11) 0.0517(11) 0.0442(10) 0.0029(8) 0.0121(9) 0.0045(9)
C13 0.0568(13) 0.0492(11) 0.0631(12) 0.0080(9) 0.0201(10) 0.0081(9)
C4 0.0745(16) 0.0520(12) 0.0721(14) -0.0039(10) 0.0060(12) -0.0168(11)
C16 0.0716(16) 0.0754(16) 0.0645(14) -0.0092(11) -0.0014(12) -0.0060(12)
C20 0.0442(12) 0.0952(18) 0.0846(16) -0.0038(13) 0.0235(11) -0.0012(12)
C5 0.0655(14) 0.0482(12) 0.0617(13) -0.0055(9) 0.0078(11) -0.0020(10)
C3 0.0553(13) 0.0661(14) 0.0688(14) 0.0012(11) 0.0089(11) -0.0188(11)
C19 0.0703(16) 0.0835(18) 0.0819(17) 0.0071(13) 0.0252(12) -0.0130(13)
C17 0.0884(19) 0.0923(18) 0.0607(14) 0.0026(12) 0.0159(13) -0.0132(15)

loop_
_atom_type_symbol
_atom_type_description
_atom_type_scat_dispersion_real
_atom_type_scat_dispersion_imag
_atom_type_scat_source
C C 0.0033 0.0016 'International Tables Vol C Tables 4.2.6.8 and 6.1.1.4'
H H 0.0000 0.0000 'International Tables Vol C Tables 4.2.6.8 and 6.1.1.4'
N N 0.0061 0.0033 'International Tables Vol C Tables 4.2.6.8 and 6.1.1.4'
O O 0.0106 0.0060 'International Tables Vol C Tables 4.2.6.8 and 6.1.1.4'

loop_
_geom_angle_atom_site_label_1
_geom_angle_atom_site_label_2
_geom_angle_atom_site_label_3
_geom_angle
C10 O4 C19 117.75(17)
C15 O3 C16 119.39(17)
C18 N1 C2 111.60(16)
C18 N1 C20 123.22(18)
C2 N1 C20 125.16(18)
C10 N2 C12 117.81(18)
C1 C2 C3 120.02(19)
C1 C2 N1 108.38(16)
C3 C2 N1 131.44(19)
N2 C10 O4 119.18(19)
N2 C10 C9 124.10(19)
O4 C10 C9 116.70(18)
C8 C7 C12 117.31(18)
C8 C7 C6 124.17(18)
C12 C7 C6 118.51(16)
C6 C1 C2 123.96(17)
C6 C1 C14 125.36(17)
C2 C1 C14 110.30(16)
O1 C18 N1 126.05(19)
O1 C18 C14 126.58(19)
N1 C18 C14 107.17(16)
C8 C9 C10 117.81(19)
C8 C9 H9 121.1
C10 C9 H9 121.1
C9 C8 C7 120.26(19)
C9 C8 H8 119.9
C7 C8 H8 119.9
C1 C14 C13 109.17(16)
C1 C14 C18 101.28(15)
C13 C14 C18 120.35(16)
C1 C14 C15 111.04(15)
C13 C14 C15 110.03(16)
C18 C14 C15 104.56(15)
C1 C6 C5 115.77(18)
C1 C6 C7 116.29(16)
C5 C6 C7 127.87(18)
O2 C15 O3 124.3(2)
O2 C15 C14 125.19(19)
O3 C15 C14 110.45(17)
N2 C12 C7 122.68(17)
N2 C12 C13 115.40(17)
C7 C12 C13 121.92(17)
C12 C13 C14 110.65(15)
C12 C13 H13A 109.5
C14 C13 H13A 109.5
C12 C13 H13B 109.5
C14 C13 H13B 109.5
H13A C13 H13B 108.1
C5 C4 C3 122.8(2)
C5 C4 H4 118.6
C3 C4 H4 118.6
C17 C16 O3 104.79(19)
C17 C16 H16A 110.8
O3 C16 H16A 110.8
C17 C16 H16B 110.8
O3 C16 H16B 110.8
H16A C16 H16B 108.9
N1 C20 H20A 109.5
N1 C20 H20B 109.5
H20A C20 H20B 109.5
N1 C20 H20C 109.5
H20A C20 H20C 109.5
H20B C20 H20C 109.5
C4 C5 C6 120.3(2)
C4 C5 H5 119.9
C6 C5 H5 119.9
C2 C3 C4 116.6(2)
C2 C3 H3 121.7
C4 C3 H3 121.7
O4 C19 H19A 109.5
O4 C19 H19B 109.5
H19A C19 H19B 109.5
O4 C19 H19C 109.5
H19A C19 H19C 109.5
H19B C19 H19C 109.5
C16 C17 H17A 109.5
C16 C17 H17B 109.5
H17A C17 H17B 109.5
C16 C17 H17C 109.5
H17A C17 H17C 109.5
H17B C17 H17C 109.5

loop_
_geom_bond_atom_site_label_1
_geom_bond_atom_site_label_2
_geom_bond_distance
O4 C10 1.357(2)
O4 C19 1.427(3)
O3 C15 1.314(2)
O3 C16 1.466(3)
O2 C15 1.190(2)
N1 C18 1.370(3)
N1 C2 1.405(3)
N1 C20 1.453(3)
O1 C18 1.215(2)
N2 C10 1.322(3)
N2 C12 1.346(2)
C2 C1 1.380(3)
C2 C3 1.382(3)
C10 C9 1.390(3)
C7 C8 1.397(3)
C7 C12 1.402(3)
C7 C6 1.475(3)
C1 C6 1.376(3)
C1 C14 1.491(3)
C18 C14 1.542(3)
C9 C8 1.367(3)
C9 H9 0.9300
C8 H8 0.9300
C14 C13 1.515(3)
C14 C15 1.550(3)
C6 C5 1.403(3)
C12 C13 1.510(3)
C13 H13A 0.9700
C13 H13B 0.9700
C4 C5 1.381(3)
C4 C3 1.395(3)
C4 H4 0.9300
C16 C17 1.465(3)
C16 H16A 0.9700
C16 H16B 0.9700
C20 H20A 0.9600
C20 H20B 0.9600
C20 H20C 0.9600
C5 H5 0.9300
C3 H3 0.9300
C19 H19A 0.9600
C19 H19B 0.9600
C19 H19C 0.9600
C17 H17A 0.9600
C17 H17B 0.9600
C17 H17C 0.9600

loop_
_geom_torsion_atom_site_label_1
_geom_torsion_atom_site_label_2
_geom_torsion_atom_site_label_3
_geom_torsion_atom_site_label_4
_geom_torsion
C18 N1 C2 C1 1.9(2)
C20 N1 C2 C1 -176.91(18)
C18 N1 C2 C3 -173.3(2)
C20 N1 C2 C3 7.8(3)
C12 N2 C10 O4 -177.18(16)
C12 N2 C10 C9 1.7(3)
C19 O4 C10 N2 -0.6(3)
C19 O4 C10 C9 -179.58(19)
C3 C2 C1 C6 8.5(3)
N1 C2 C1 C6 -167.42(17)
C3 C2 C1 C14 -178.36(18)
N1 C2 C1 C14 5.8(2)
C2 N1 C18 O1 176.3(2)
C20 N1 C18 O1 -4.8(3)
C2 N1 C18 C14 -8.4(2)
C20 N1 C18 C14 170.45(18)
N2 C10 C9 C8 -1.7(3)
O4 C10 C9 C8 177.20(18)
C10 C9 C8 C7 0.3(3)
C12 C7 C8 C9 0.9(3)
C6 C7 C8 C9 180.00(18)
C6 C1 C14 C13 35.0(2)
C2 C1 C14 C13 -138.02(17)
C6 C1 C14 C18 162.98(18)
C2 C1 C14 C18 -10.1(2)
C6 C1 C14 C15 -86.5(2)
C2 C1 C14 C15 100.49(18)
O1 C18 C14 C1 -173.8(2)
N1 C18 C14 C1 10.9(2)
O1 C18 C14 C13 -53.5(3)
N1 C18 C14 C13 131.26(19)
O1 C18 C14 C15 70.7(3)
N1 C18 C14 C15 -104.53(18)
C2 C1 C6 C5 -7.7(3)
C14 C1 C6 C5 -179.80(18)
C2 C1 C6 C7 169.46(17)
C14 C1 C6 C7 -2.7(3)
C8 C7 C6 C1 165.09(18)
C12 C7 C6 C1 -15.8(2)
C8 C7 C6 C5 -18.2(3)
C12 C7 C6 C5 160.92(19)
C16 O3 C15 O2 8.4(3)
C16 O3 C15 C14 -170.40(18)
C1 C14 C15 O2 124.2(2)
C13 C14 C15 O2 3.2(3)
C18 C14 C15 O2 -127.3(2)
C1 C14 C15 O3 -57.0(2)
C13 C14 C15 O3 -178.03(16)
C18 C14 C15 O3 51.4(2)
C10 N2 C12 C7 -0.4(3)
C10 N2 C12 C13 -179.55(17)
C8 C7 C12 N2 -0.9(3)
C6 C7 C12 N2 179.92(16)
C8 C7 C12 C13 178.23(17)
C6 C7 C12 C13 -0.9(3)
N2 C12 C13 C14 -147.11(17)
C7 C12 C13 C14 33.7(3)
C1 C14 C13 C12 -46.8(2)
C18 C14 C13 C12 -163.13(17)
C15 C14 C13 C12 75.3(2)
C15 O3 C16 C17 158.1(2)
C3 C4 C5 C6 3.5(3)
C1 C6 C5 C4 1.7(3)
C7 C6 C5 C4 -175.08(19)
C1 C2 C3 C4 -2.8(3)
N1 C2 C3 C4 172.0(2)
C5 C4 C3 C2 -2.9(3)
